data_1546675
loop_
_publ_author_name
'Mohamed Abdelahi, Mohamed Mokhtar'
'Sebbar, Nada Kheira'
'Jasinski, Jerry P.'
'Kaur, Manpreet'
'Essassi, El Mokhtar'
'Benchidmi, Mohammed'

_publ_section_title
;
 3-Chloro-1-ethyl-6-nitro-1<i>H</i>-indazole
;
_journal_coeditor_code HB4155
_journal_issue 7
_journal_name_full IUCrData
_journal_page_first x170972
_journal_paper_doi 10.1107/S2414314617009725
_journal_volume 2
_journal_year 2017
_chemical_formula_iupac 'C9 H8 Cl N3 O2'
_chemical_formula_moiety 'C9 H8 Cl N3 O2'
_chemical_formula_sum 'C9 H8 Cl N3 O2'
_chemical_formula_weight 225.63
_chemical_name_systematic
;
3-Chloro-1-ethyl-6-nitro-1<i>H</i>-indazole
;
_space_group_crystal_system monoclinic
_space_group_IT_number 14
_space_group_name_Hall '-P 2ybc'
_space_group_name_H-M_alt 'P 1 21/c 1'
_symmetry_space_group_name_Hall '-P 2ybc'
_symmetry_space_group_name_H-M 'P 1 21/c 1'
_atom_sites_solution_hydrogens geom
_atom_sites_solution_primary dual
_audit_creation_method
;
Olex2 1.2
(compiled 2017.03.28 svn.r3405 for OlexSys, GUI svn.r5337)
;
_cell_angle_alpha 90
_cell_angle_beta 97.403(4)
_cell_angle_gamma 90
_cell_formula_units_Z 4
_cell_length_a 7.4984(3)
_cell_length_b 16.2805(7)
_cell_length_c 8.3363(3)
_cell_measurement_reflns_used 1252
_cell_measurement_temperature 293(2)
_cell_measurement_theta_max 70.8700
_cell_measurement_theta_min 5.9930
_cell_volume 1009.19(7)
_computing_cell_refinement
;
CrysAlis PRO (Rigaku OD, 2015)
;
_computing_data_collection
;
CrysAlis PRO (Rigaku OD, 2015)
;
_computing_data_reduction
;
CrysAlis PRO (Rigaku OD, 2015)
;
_computing_molecular_graphics
;
<i>OLEX2</i> (Dolomanov <i>et al.</i>,  2009)
;
_computing_publication_material
;
<i>OLEX2</i> (Dolomanov <i>et al.</i>,  2009)
;
_computing_structure_refinement
;
SHELXL (Sheldrick, 2015b)
;
_computing_structure_solution
;
SHELXT2014 (Sheldrick, 2015a)
;
_diffrn_ambient_temperature 293(2)
_diffrn_detector_area_resol_mean 16.0416
_diffrn_measured_fraction_theta_full 0.999
_diffrn_measured_fraction_theta_max 0.976
_diffrn_measurement_device 'four-circle diffractometer'
_diffrn_measurement_device_type 'Rigaku Oxford diffraction'
_diffrn_measurement_method '\w scans'
_diffrn_radiation_monochromator graphite
_diffrn_radiation_type CuK\a
_diffrn_radiation_wavelength 1.54184
_diffrn_reflns_av_R_equivalents 0.0202
_diffrn_reflns_limit_h_max 9
_diffrn_reflns_limit_h_min -7
_diffrn_reflns_limit_k_max 16
_diffrn_reflns_limit_k_min -19
_diffrn_reflns_limit_l_max 10
_diffrn_reflns_limit_l_min -9
_diffrn_reflns_number 3567
_diffrn_reflns_theta_full 67.684
_diffrn_reflns_theta_max 71.390
_diffrn_reflns_theta_min 5.434
_exptl_absorpt_coefficient_mu 3.243
_exptl_absorpt_correction_T_max 1.00000
_exptl_absorpt_correction_T_min 0.49342
_exptl_absorpt_correction_type multi-scan
_exptl_absorpt_process_details
;
(CrysAlis PRO; Rigaku OD, 2015)
;
_exptl_crystal_colour yellow
_exptl_crystal_density_diffrn 1.485
_exptl_crystal_description plate
_exptl_crystal_F_000 464
_exptl_crystal_size_max 0.22
_exptl_crystal_size_mid 0.20
_exptl_crystal_size_min 0.06
_refine_diff_density_max 0.201
_refine_diff_density_min -0.232
_refine_ls_extinction_method none
_refine_ls_goodness_of_fit_ref 1.026
_refine_ls_hydrogen_treatment constr
_refine_ls_matrix_type full
_refine_ls_number_parameters 137
_refine_ls_number_reflns 1916
_refine_ls_number_restraints 0
_refine_ls_restrained_S_all 1.026
_refine_ls_R_factor_all 0.0513
_refine_ls_R_factor_gt 0.0418
_refine_ls_shift/su_max 0.000
_refine_ls_shift/su_mean 0.000
_refine_ls_structure_factor_coef Fsqd
_refine_ls_weighting_details 'w=1/[\s^2^(Fo^2^)+(0.0591P)^2^+0.0800P] where P=(Fo^2^+2Fc^2^)/3'
_refine_ls_weighting_scheme calc
_refine_ls_wR_factor_gt 0.1062
_refine_ls_wR_factor_ref 0.1158
_reflns_number_gt 1572
_reflns_number_total 1916
_reflns_threshold_expression 'I > 2\s(I)'
_cod_data_source_file hb4155sup1.cif
_cod_data_source_block I
_cod_database_code 1546675
_shelx_space_group_comment
;
The symmetry employed for this shelxl refinement is uniquely defined
by the following loop, which should always be used as a source of
symmetry information in preference to the above space-group names.
They are only intended as comments.
;
_shelxl_version_number 2014/6

loop_
_space_group_symop_operation_xyz
'x, y, z'
'-x, y+1/2, -z+1/2'
'-x, -y, -z'
'x, -y-1/2, z-1/2'

loop_
_atom_site_type_symbol
_atom_site_label
_atom_site_fract_x
_atom_site_fract_y
_atom_site_fract_z
_atom_site_U_iso_or_equiv
_atom_site_adp_type
_atom_site_calc_flag
_atom_site_occupancy
Cl Cl1 0.34194(8) 0.57002(5) 0.22541(6) 0.0741(2) Uani d 1
O O1 0.0801(2) 0.38775(13) 1.0161(2) 0.0801(5) Uani d 1
O O2 0.0722(3) 0.28363(12) 0.8569(3) 0.1041(8) Uani d 1
N N1 0.3183(2) 0.63770(11) 0.5077(2) 0.0555(4) Uani d 1
N N2 0.2742(2) 0.61772(10) 0.6560(2) 0.0506(4) Uani d 1
N N3 0.0963(2) 0.35657(12) 0.8854(3) 0.0628(5) Uani d 1
C C1 0.2999(2) 0.57001(14) 0.4224(2) 0.0516(4) Uani d 1
C C2 0.2448(2) 0.50247(12) 0.5101(2) 0.0453(4) Uani d 1
C C3 0.2059(2) 0.41950(13) 0.4800(3) 0.0528(5) Uani d 1
H H3 0.2124 0.3969 0.3785 0.063 Uiso calc 1
C C4 0.1581(3) 0.37243(12) 0.6036(3) 0.0556(5) Uani d 1
H H4 0.1329 0.3169 0.5876 0.067 Uiso calc 1
C C5 0.1473(2) 0.40879(12) 0.7548(2) 0.0487(4) Uani d 1
C C6 0.1812(2) 0.48984(12) 0.7903(2) 0.0459(4) Uani d 1
H H6 0.1710 0.5121 0.8914 0.055 Uiso calc 1
C C7 0.2320(2) 0.53656(11) 0.6633(2) 0.0432(4) Uani d 1
C C8 0.3023(3) 0.67764(13) 0.7875(3) 0.0585(5) Uani d 1
H H8A 0.2237 0.6646 0.8677 0.070 Uiso calc 1
H H8B 0.2704 0.7319 0.7451 0.070 Uiso calc 1
C C9 0.4930(3) 0.67852(18) 0.8667(4) 0.0791(7) Uani d 1
H H9A 0.5700 0.6969 0.7905 0.119 Uiso calc 1
H H9B 0.5276 0.6241 0.9027 0.119 Uiso calc 1
H H9C 0.5038 0.7151 0.9577 0.119 Uiso calc 1

loop_
_atom_site_aniso_label
_atom_site_aniso_U_11
_atom_site_aniso_U_22
_atom_site_aniso_U_33
_atom_site_aniso_U_12
_atom_site_aniso_U_13
_atom_site_aniso_U_23
Cl1 0.0669(4) 0.1084(5) 0.0482(3) 0.0074(3) 0.0124(2) 0.0114(3)
O1 0.0843(12) 0.0871(13) 0.0730(11) 0.0025(10) 0.0251(9) 0.0224(10)
O2 0.1397(19) 0.0585(11) 0.1091(17) -0.0275(12) -0.0026(14) 0.0253(11)
N1 0.0531(9) 0.0547(9) 0.0587(9) -0.0002(7) 0.0078(7) 0.0092(8)
N2 0.0570(9) 0.0410(8) 0.0542(9) -0.0021(7) 0.0091(7) -0.0008(7)
N3 0.0548(10) 0.0561(10) 0.0754(13) -0.0035(8) 0.0001(8) 0.0195(9)
C1 0.0413(9) 0.0646(12) 0.0490(10) 0.0044(8) 0.0054(7) 0.0071(9)
C2 0.0378(8) 0.0516(10) 0.0458(9) 0.0060(7) 0.0027(7) -0.0006(8)
C3 0.0488(10) 0.0549(11) 0.0536(11) 0.0079(8) 0.0028(8) -0.0130(9)
C4 0.0517(10) 0.0405(9) 0.0724(13) 0.0040(8) -0.0001(9) -0.0066(9)
C5 0.0408(9) 0.0456(9) 0.0583(11) 0.0028(7) 0.0015(7) 0.0064(8)
C6 0.0441(9) 0.0474(9) 0.0460(9) 0.0023(7) 0.0053(7) -0.0003(7)
C7 0.0384(8) 0.0418(9) 0.0487(9) 0.0020(7) 0.0030(6) -0.0022(7)
C8 0.0593(12) 0.0447(10) 0.0732(13) 0.0006(9) 0.0148(9) -0.0122(9)
C9 0.0680(14) 0.0823(17) 0.0850(17) -0.0009(13) 0.0020(12) -0.0333(14)

loop_
_atom_type_symbol
_atom_type_description
_atom_type_scat_dispersion_real
_atom_type_scat_dispersion_imag
_atom_type_scat_source
C C 0.0181 0.0091 'International Tables Vol C Tables 4.2.6.8 and 6.1.1.4'
H H 0.0000 0.0000 'International Tables Vol C Tables 4.2.6.8 and 6.1.1.4'
Cl Cl 0.3639 0.7018 'International Tables Vol C Tables 4.2.6.8 and 6.1.1.4'
N N 0.0311 0.0180 'International Tables Vol C Tables 4.2.6.8 and 6.1.1.4'
O O 0.0492 0.0322 'International Tables Vol C Tables 4.2.6.8 and 6.1.1.4'

loop_
_geom_angle_atom_site_label_1
_geom_angle_atom_site_label_2
_geom_angle_atom_site_label_3
_geom_angle
C1 N1 N2 105.75(17)
N1 N2 C7 110.95(16)
N1 N2 C8 119.57(17)
C7 N2 C8 128.75(17)
O1 N3 C5 119.02(19)
O2 N3 O1 123.3(2)
O2 N3 C5 117.7(2)
N1 C1 Cl1 120.10(17)
N1 C1 C2 113.08(18)
C2 C1 Cl1 126.83(17)
C3 C2 C1 136.70(19)
C3 C2 C7 120.51(18)
C7 C2 C1 102.79(17)
C2 C3 H3 120.8
C4 C3 C2 118.32(18)
C4 C3 H3 120.8
C3 C4 H4 120.3
C3 C4 C5 119.39(18)
C5 C4 H4 120.3
C4 C5 N3 118.12(19)
C6 C5 N3 117.14(18)
C6 C5 C4 124.74(19)
C5 C6 H6 122.5
C5 C6 C7 115.00(17)
C7 C6 H6 122.5
N2 C7 C2 107.41(16)
N2 C7 C6 130.55(17)
C6 C7 C2 122.03(17)
N2 C8 H8A 109.2
N2 C8 H8B 109.2
N2 C8 C9 112.00(18)
H8A C8 H8B 107.9
C9 C8 H8A 109.2
C9 C8 H8B 109.2
C8 C9 H9A 109.5
C8 C9 H9B 109.5
C8 C9 H9C 109.5
H9A C9 H9B 109.5
H9A C9 H9C 109.5
H9B C9 H9C 109.5

loop_
_geom_bond_atom_site_label_1
_geom_bond_atom_site_label_2
_geom_bond_distance
Cl1 C1 1.712(2)
O1 N3 1.222(3)
O2 N3 1.220(3)
N1 N2 1.360(2)
N1 C1 1.309(3)
N2 C7 1.362(2)
N2 C8 1.462(3)
N3 C5 1.470(3)
C1 C2 1.411(3)
C2 C3 1.398(3)
C2 C7 1.407(2)
C3 H3 0.9300
C3 C4 1.369(3)
C4 H4 0.9300
C4 C5 1.404(3)
C5 C6 1.369(3)
C6 H6 0.9300
C6 C7 1.396(3)
C8 H8A 0.9700
C8 H8B 0.9700
C8 C9 1.496(3)
C9 H9A 0.9600
C9 H9B 0.9600
C9 H9C 0.9600

loop_
_geom_hbond_atom_site_label_D
_geom_hbond_atom_site_label_H
_geom_hbond_atom_site_label_A
_geom_hbond_site_symmetry_A
_geom_hbond_distance_DH
_geom_hbond_distance_HA
_geom_hbond_distance_DA
_geom_hbond_angle_DHA
C4 H4 O2 4_565 0.93 2.52 3.280(3) 139

_cod_database_fobs_code 1546675
